data_4510868
loop_
_publ_author_name
'Su, Kongzhao'
'Jiang, Feilong'
'Qian, Jinjie'
'Gai, Yanli'
'Wu, Mingyan'
'Bawaked, Salem M.'
'Mokhtar, Mohamed'
'AL-Thabaiti, Shaeel A.'
'Hong, Maochun'

_publ_section_title
;
 Generalized Synthesis of Calixarene-Based High-Nuclearity M4nNanocages (M
 = Ni or Co;n= 2--6)
;
_journal_issue 6
_journal_name_full 'Crystal Growth &amp; Design'
_journal_page_first 3116
_journal_paper_doi 10.1021/cg5003836
_journal_volume 14
_journal_year 2014
_chemical_formula_sum 'C212 H236 Co16 Na4 O80 P8 S16'
_chemical_formula_weight 5859.87
_chemical_name_systematic
; 
 ? 
;
_space_group_IT_number 142
_symmetry_cell_setting tetragonal
_symmetry_space_group_name_Hall '-I 4bd 2c'
_symmetry_space_group_name_H-M 'I 41/a c d :2'
_atom_sites_solution_hydrogens geom
_atom_sites_solution_primary direct
_atom_sites_solution_secondary difmap
_audit_creation_method SHELXL-97
_cell_angle_alpha 90.00
_cell_angle_beta 90.00
_cell_angle_gamma 90.00
_cell_formula_units_Z 8
_cell_length_a 31.0238(4)
_cell_length_b 31.0238(4)
_cell_length_c 63.8894(16)
_cell_measurement_temperature 120(2)
_cell_volume 61492.0(19)
_computing_structure_refinement 'SHELXL-97 (Sheldrick, 1997)'
_computing_structure_solution 'SHELXS-97 (Sheldrick, 1990)'
_diffrn_ambient_temperature 120(2)
_diffrn_measured_fraction_theta_full 0.999
_diffrn_measured_fraction_theta_max 0.999
_diffrn_measurement_device_type 'Saturn724+ (2x2 bin mode)'
_diffrn_measurement_method CCD_Profile_fitting
_diffrn_radiation_monochromator graphite
_diffrn_radiation_source 'fine-focus sealed tube'
_diffrn_radiation_type MoK\a
_diffrn_radiation_wavelength 0.71073
_diffrn_reflns_av_R_equivalents 0.0525
_diffrn_reflns_av_sigmaI/netI 0.0205
_diffrn_reflns_limit_h_max 36
_diffrn_reflns_limit_h_min -36
_diffrn_reflns_limit_k_max 36
_diffrn_reflns_limit_k_min -36
_diffrn_reflns_limit_l_max 73
_diffrn_reflns_limit_l_min -75
_diffrn_reflns_number 195420
_diffrn_reflns_theta_full 25.00
_diffrn_reflns_theta_max 25.00
_diffrn_reflns_theta_min 2.13
_exptl_absorpt_coefficient_mu 1.061
_exptl_absorpt_correction_T_max 0.8158
_exptl_absorpt_correction_T_min 0.7773
_exptl_absorpt_correction_type multi-scan
_exptl_crystal_colour red
_exptl_crystal_density_diffrn 1.254
_exptl_crystal_density_method 'not measured'
_exptl_crystal_description block
_exptl_crystal_F_000 23552
_exptl_crystal_size_max 0.25
_exptl_crystal_size_mid 0.22
_exptl_crystal_size_min 0.20
_platon_squeeze_details
;

;
_refine_diff_density_max 1.615
_refine_diff_density_min -1.081
_refine_diff_density_rms 0.092
_refine_ls_extinction_method none
_refine_ls_goodness_of_fit_ref 1.074
_refine_ls_hydrogen_treatment mixed
_refine_ls_matrix_type full
_refine_ls_number_parameters 718
_refine_ls_number_reflns 13533
_refine_ls_number_restraints 0
_refine_ls_restrained_S_all 1.074
_refine_ls_R_factor_all 0.0743
_refine_ls_R_factor_gt 0.0715
_refine_ls_shift/su_max 0.000
_refine_ls_shift/su_mean 0.000
_refine_ls_structure_factor_coef Fsqd
_refine_ls_weighting_details 'calc w=1/[\s^2^(Fo^2^)+(0.1288P)^2^+275.7132P] where P=(Fo^2^+2Fc^2^)/3'
_refine_ls_weighting_scheme calc
_refine_ls_wR_factor_gt 0.2107
_refine_ls_wR_factor_ref 0.2144
_reflns_number_gt 13123
_reflns_number_total 13533
_reflns_threshold_expression >2sigma(I)
_cod_data_source_file cg5003836_si_002.cif
_cod_data_source_block c:compound6
_cod_depositor_comments 'Adding full bibliography for 4510863--4510870.cif.'
_cod_original_sg_symbol_H-M I41/acd
_cod_database_code 4510868

loop_
_symmetry_equiv_pos_as_xyz
'x, y, z'
'-y+1/4, x+3/4, z+1/4'
'-x, -y+1/2, z'
'y+1/4, -x+1/4, z+3/4'
'x, -y, -z+1/2'
'-x+1/2, y, -z'
'y+3/4, x+1/4, -z+1/4'
'-y+1/4, -x+1/4, -z+1/4'
'x+1/2, y+1/2, z+1/2'
'-y+3/4, x+5/4, z+3/4'
'-x+1/2, -y+1, z+1/2'
'y+3/4, -x+3/4, z+5/4'
'x+1/2, -y+1/2, -z+1'
'-x+1, y+1/2, -z+1/2'
'y+5/4, x+3/4, -z+3/4'
'-y+3/4, -x+3/4, -z+3/4'
'-x, -y, -z'
'y-1/4, -x-3/4, -z-1/4'
'x, y-1/2, -z'
'-y-1/4, x-1/4, -z-3/4'
'-x, y, z-1/2'
'x-1/2, -y, z'
'-y-3/4, -x-1/4, z-1/4'
'y-1/4, x-1/4, z-1/4'
'-x+1/2, -y+1/2, -z+1/2'
'y+1/4, -x-1/4, -z+1/4'
'x+1/2, y, -z+1/2'
'-y+1/4, x+1/4, -z-1/4'
'-x+1/2, y+1/2, z'
'x, -y+1/2, z+1/2'
'-y-1/4, -x+1/4, z+1/4'
'y+1/4, x+1/4, z+1/4'

loop_
_atom_site_label
_atom_site_type_symbol
_atom_site_fract_x
_atom_site_fract_y
_atom_site_fract_z
_atom_site_U_iso_or_equiv
_atom_site_adp_type
_atom_site_occupancy
_atom_site_symmetry_multiplicity
_atom_site_calc_flag
_atom_site_refinement_flags
Co1 Co 0.48914(2) 0.19766(2) 0.046394(10) 0.03714(18) Uani 1 1 d .
Co3 Co 0.46656(2) 0.12972(2) 0.101537(10) 0.03802(18) Uani 1 1 d .
Co4 Co 0.41351(2) 0.17825(2) 0.075222(10) 0.03855(18) Uani 1 1 d .
Co2 Co 0.54704(2) 0.14331(2) 0.074600(10) 0.03798(18) Uani 1 1 d .
P1 P 0.58565(4) 0.23050(4) 0.05493(2) 0.0374(3) Uani 1 1 d .
S1 S 0.48106(4) 0.15669(4) 0.002372(19) 0.0421(3) Uani 1 1 d .
P2 P 0.55627(4) 0.14252(4) 0.124270(19) 0.0369(3) Uani 1 1 d .
S2 S 0.58132(4) 0.05687(4) 0.05793(2) 0.0450(3) Uani 1 1 d .
Na1 Na 0.62685(7) 0.20875(7) 0.09705(3) 0.0520(5) Uani 1 1 d .
O5 O 0.48694(10) 0.18004(10) 0.07851(5) 0.0365(7) Uani 1 1 d .
O14 O 0.53985(10) 0.24053(11) 0.04738(5) 0.0391(7) Uani 1 1 d .
O16 O 0.57105(11) 0.16024(11) 0.10323(5) 0.0430(8) Uani 1 1 d .
O6 O 0.49292(11) 0.19528(11) 0.01392(5) 0.0441(8) Uani 1 1 d .
O1 O 0.51918(11) 0.13456(11) 0.04562(5) 0.0420(8) Uani 1 1 d .
O19 O 0.40267(11) 0.24107(11) 0.07339(5) 0.0442(8) Uani 1 1 d .
O17 O 0.50754(11) 0.13962(11) 0.12573(5) 0.0434(8) Uani 1 1 d .
O15 O 0.59061(11) 0.18377(11) 0.06092(6) 0.0454(8) Uani 1 1 d .
O3 O 0.41893(11) 0.11183(11) 0.07962(5) 0.0430(8) Uani 1 1 d .
O18 O 0.42044(11) 0.17567(11) 0.10804(5) 0.0407(7) Uani 1 1 d .
O2 O 0.50761(11) 0.09123(10) 0.08556(5) 0.0428(8) Uani 1 1 d .
O7 O 0.48310(12) 0.16015(13) -0.01989(5) 0.0512(9) Uani 1 1 d .
O8 O 0.59339(12) 0.09581(11) 0.06902(5) 0.0457(8) Uani 1 1 d .
O4 O 0.42994(10) 0.16728(11) 0.04437(5) 0.0404(8) Uani 1 1 d .
C1 C 0.52974(16) 0.10809(16) 0.03063(8) 0.0411(11) Uani 1 1 d .
O9 O 0.61593(13) 0.02757(13) 0.05317(6) 0.0579(10) Uani 1 1 d .
C2 C 0.51537(15) 0.11382(16) 0.00979(8) 0.0410(11) Uani 1 1 d .
C3 C 0.52790(17) 0.08655(18) -0.00646(8) 0.0478(12) Uani 1 1 d .
H19 H 0.5175 0.0922 -0.0202 0.057 Uiso 1 1 calc R
C11 C 0.51068(17) 0.04948(16) 0.08472(7) 0.0429(11) Uani 1 1 d .
C4 C 0.55506(19) 0.05142(18) -0.00341(9) 0.0515(13) Uani 1 1 d .
C47 C 0.5792(2) 0.08981(18) 0.12750(9) 0.0532(14) Uani 1 1 d .
C41 C 0.62114(17) 0.24282(19) 0.03343(9) 0.0504(13) Uani 1 1 d .
C31 C 0.40893(15) 0.14831(16) 0.02900(8) 0.0398(10) Uani 1 1 d .
C21 C 0.38905(17) 0.08201(17) 0.07991(8) 0.0455(12) Uani 1 1 d .
C6 C 0.55674(16) 0.07111(17) 0.03365(8) 0.0443(11) Uani 1 1 d .
C35 C 0.40382(17) 0.12564(18) -0.00781(8) 0.0481(12) Uani 1 1 d .
H27 H 0.4176 0.1224 -0.0210 0.058 Uiso 1 1 calc R
C36 C 0.42727(16) 0.14228(17) 0.00884(8) 0.0438(11) Uani 1 1 d .
C25 C 0.3198(2) 0.0523(2) 0.06772(10) 0.0624(16) Uani 1 1 d .
H29 H 0.2947 0.0561 0.0594 0.075 Uiso 1 1 calc R
C12 C 0.54319(19) 0.02806(17) 0.07335(8) 0.0478(12) Uani 1 1 d .
C5 C 0.56895(18) 0.04451(17) 0.01690(8) 0.0480(12) Uani 1 1 d .
H31 H 0.5875 0.0208 0.0196 0.058 Uiso 1 1 calc R
C15 C 0.4891(2) -0.02382(19) 0.09574(10) 0.0628(16) Uani 1 1 d .
H33 H 0.4692 -0.0416 0.1031 0.075 Uiso 1 1 calc R
C34 C 0.36073(18) 0.1135(2) -0.00587(9) 0.0539(14) Uani 1 1 d .
C13 C 0.5496(2) -0.01638(19) 0.07420(9) 0.0596(15) Uani 1 1 d .
H35 H 0.5726 -0.0285 0.0664 0.072 Uiso 1 1 calc R
C7 C 0.5704(2) 0.0227(2) -0.02157(10) 0.0635(16) Uani 1 1 d .
C33 C 0.34342(17) 0.11661(19) 0.01394(9) 0.0529(13) Uani 1 1 d .
H37 H 0.3146 0.1072 0.0160 0.063 Uiso 1 1 calc R
C24 C 0.3248(2) 0.0145(2) 0.07892(10) 0.0663(17) Uani 1 1 d .
C37 C 0.3342(3) 0.0973(5) -0.02423(17) 0.127(2) Uani 1 1 d .
C42 C 0.6054(2) 0.2468(3) 0.01339(10) 0.076(2) Uani 1 1 d .
H40 H 0.5755 0.2431 0.0108 0.091 Uiso 1 1 calc R
C46 C 0.6644(2) 0.2494(3) 0.03671(13) 0.079(2) Uani 1 1 d .
H41 H 0.6757 0.2469 0.0505 0.094 Uiso 1 1 calc R
C14 C 0.5241(2) -0.04339(19) 0.08583(10) 0.0651(17) Uani 1 1 d .
C23 C 0.3618(2) 0.0110(2) 0.09091(10) 0.0633(16) Uani 1 1 d .
H43 H 0.3662 -0.0144 0.0989 0.076 Uiso 1 1 calc R
C27 C 0.2913(5) -0.0201(6) 0.0785(3) 0.193(4) Uani 1 1 d .
C52 C 0.5564(3) 0.0546(2) 0.13402(14) 0.087(2) Uani 1 1 d .
H45 H 0.5263 0.0572 0.1367 0.104 Uiso 1 1 calc R
C43 C 0.6332(3) 0.2563(3) -0.00324(11) 0.095(3) Uani 1 1 d .
H47 H 0.6223 0.2576 -0.0171 0.115 Uiso 1 1 calc R
C40 C 0.3566(3) 0.0643(4) -0.03627(16) 0.127(2) Uani 1 1 d .
H48A H 0.3542 0.0365 -0.0290 0.191 Uiso 1 1 calc R
H48B H 0.3871 0.0721 -0.0377 0.191 Uiso 1 1 calc R
H48C H 0.3436 0.0620 -0.0502 0.191 Uiso 1 1 calc R
C17 C 0.5314(6) -0.0911(3) 0.0874(2) 0.151(3) Uani 1 1 d .
C51 C 0.5771(5) 0.0145(3) 0.1369(2) 0.129(4) Uani 1 1 d .
H50 H 0.5613 -0.0095 0.1419 0.155 Uiso 1 1 calc R
C48 C 0.6233(3) 0.0846(3) 0.12370(15) 0.091(2) Uani 1 1 d .
H52 H 0.6401 0.1084 0.1191 0.109 Uiso 1 1 calc R
O20B O 0.6941(5) 0.1915(6) 0.0826(2) 0.098(5) Uani 0.40 1 d P
C8B C 0.5580(5) -0.0257(5) -0.0157(2) 0.071(3) Uiso 0.50 1 d P
C10B C 0.5530(6) 0.0347(6) -0.0426(3) 0.082(4) Uiso 0.50 1 d P
C29 C 0.2514(5) -0.0032(5) 0.0897(3) 0.193(4) Uani 1 1 d .
H64A H 0.2307 0.0075 0.0793 0.289 Uiso 1 1 calc R
H64B H 0.2596 0.0203 0.0991 0.289 Uiso 1 1 calc R
H64C H 0.2382 -0.0266 0.0978 0.289 Uiso 1 1 calc R
C44 C 0.6755(3) 0.2636(3) 0.00033(16) 0.109(3) Uani 1 1 d .
H72 H 0.6939 0.2713 -0.0109 0.131 Uiso 1 1 calc R
C45 C 0.6921(3) 0.2598(3) 0.02034(17) 0.106(3) Uani 1 1 d .
H88 H 0.7219 0.2643 0.0229 0.127 Uiso 1 1 calc R
S3 S 0.43541(5) 0.03650(4) 0.10955(2) 0.0480(3) Uani 1 1 d .
S4 S 0.33645(4) 0.13277(5) 0.05470(2) 0.0485(3) Uani 1 1 d .
O13 O 0.29176(12) 0.13021(15) 0.04932(7) 0.0615(11) Uani 1 1 d .
O12 O 0.34893(11) 0.16897(12) 0.06772(6) 0.0487(8) Uani 1 1 d .
O10 O 0.44356(12) 0.07788(11) 0.11979(5) 0.0474(8) Uani 1 1 d .
O11 O 0.42394(15) 0.00155(13) 0.12322(6) 0.0610(10) Uani 1 1 d .
C32 C 0.36598(16) 0.13289(17) 0.03103(8) 0.0455(12) Uani 1 1 d .
C16 C 0.48184(19) 0.02062(17) 0.09540(8) 0.0491(12) Uani 1 1 d .
C26 C 0.35061(18) 0.08531(19) 0.06818(9) 0.0517(13) Uani 1 1 d .
C22 C 0.39278(18) 0.04358(18) 0.09158(9) 0.0509(13) Uani 1 1 d .
C49 C 0.6424(4) 0.0444(4) 0.1267(2) 0.130(4) Uani 1 1 d .
H12 H 0.6726 0.0413 0.1247 0.156 Uiso 1 1 calc R
C18 C 0.5337(5) -0.1116(3) 0.06666(19) 0.151(3) Uani 1 1 d .
H13A H 0.5605 -0.1032 0.0597 0.226 Uiso 1 1 calc R
H13B H 0.5090 -0.1023 0.0582 0.226 Uiso 1 1 calc R
H13C H 0.5329 -0.1430 0.0683 0.226 Uiso 1 1 calc R
C39 C 0.3327(3) 0.1361(4) -0.04087(16) 0.127(2) Uani 1 1 d .
H14A H 0.3192 0.1260 -0.0539 0.191 Uiso 1 1 calc R
H14B H 0.3620 0.1460 -0.0438 0.191 Uiso 1 1 calc R
H14C H 0.3158 0.1600 -0.0351 0.191 Uiso 1 1 calc R
C19 C 0.5793(5) -0.0968(3) 0.0964(2) 0.151(3) Uani 1 1 d .
H15A H 0.5830 -0.0785 0.1088 0.226 Uiso 1 1 calc R
H15B H 0.6002 -0.0884 0.0857 0.226 Uiso 1 1 calc R
H15C H 0.5840 -0.1270 0.1003 0.226 Uiso 1 1 calc R
C38 C 0.2901(3) 0.0905(4) -0.02064(16) 0.127(2) Uani 1 1 d .
H32A H 0.2856 0.0613 -0.0152 0.191 Uiso 1 1 calc R
H32B H 0.2742 0.0939 -0.0338 0.191 Uiso 1 1 calc R
H32C H 0.2795 0.1116 -0.0104 0.191 Uiso 1 1 calc R
C50 C 0.6193(5) 0.0103(4) 0.1324(2) 0.142(5) Uani 1 1 d .
H17 H 0.6326 -0.0172 0.1333 0.170 Uiso 1 1 calc R
C30 C 0.2732(5) -0.0275(5) 0.0575(3) 0.193(4) Uani 1 1 d .
H51A H 0.2953 -0.0402 0.0484 0.289 Uiso 1 1 calc R
H51B H 0.2637 0.0000 0.0515 0.289 Uiso 1 1 calc R
H51C H 0.2486 -0.0472 0.0585 0.289 Uiso 1 1 calc R
C9B C 0.6217(5) 0.0228(5) -0.0215(2) 0.077(4) Uiso 0.50 1 d P
C53 C 0.6991(4) 0.1328(6) 0.0788(3) 0.176(7) Uani 1 1 d .
C20 C 0.5026(5) -0.1135(3) 0.10106(19) 0.151(3) Uani 1 1 d .
H4A H 0.4992 -0.1433 0.0962 0.226 Uiso 1 1 calc R
H4B H 0.4745 -0.0991 0.1010 0.226 Uiso 1 1 calc R
H4C H 0.5144 -0.1135 0.1153 0.226 Uiso 1 1 calc R
C28 C 0.3020(5) -0.0585(5) 0.0886(3) 0.193(4) Uani 1 1 d .
H6A H 0.2756 -0.0736 0.0927 0.289 Uiso 1 1 calc R
H6B H 0.3192 -0.0521 0.1011 0.289 Uiso 1 1 calc R
H6C H 0.3188 -0.0767 0.0791 0.289 Uiso 1 1 calc R
C8A C 0.5295(8) 0.0088(8) -0.0344(4) 0.126(7) Uiso 0.50 1 d P
C10A C 0.5862(8) 0.0522(8) -0.0407(4) 0.121(7) Uiso 0.50 1 d P
C9A C 0.6072(8) -0.0071(8) -0.0161(4) 0.121(7) Uiso 0.50 1 d P
O20A O 0.6710(3) 0.1636(4) 0.07809(17) 0.101(3) Uani 0.60 1 d P

loop_
_atom_site_aniso_label
_atom_site_aniso_U_11
_atom_site_aniso_U_22
_atom_site_aniso_U_33
_atom_site_aniso_U_23
_atom_site_aniso_U_13
_atom_site_aniso_U_12
Co1 0.0328(3) 0.0424(4) 0.0362(4) -0.0038(3) -0.0008(3) -0.0007(3)
Co3 0.0391(4) 0.0386(4) 0.0364(4) -0.0059(3) 0.0000(3) -0.0016(3)
Co4 0.0388(4) 0.0410(4) 0.0358(4) -0.0039(3) 0.0008(3) -0.0032(3)
Co2 0.0398(4) 0.0406(4) 0.0335(3) -0.0034(3) -0.0010(3) 0.0016(3)
P1 0.0307(6) 0.0427(7) 0.0386(6) 0.0010(5) 0.0019(5) 0.0018(5)
S1 0.0390(6) 0.0530(7) 0.0342(6) -0.0042(5) -0.0001(5) 0.0006(5)
P2 0.0404(6) 0.0372(6) 0.0331(6) -0.0048(5) -0.0036(5) -0.0002(5)
S2 0.0493(7) 0.0445(7) 0.0410(6) -0.0051(5) 0.0020(5) 0.0095(5)
Na1 0.0533(12) 0.0551(12) 0.0477(12) 0.0015(9) -0.0063(9) 0.0027(10)
O5 0.0359(16) 0.0406(17) 0.0330(16) -0.0026(13) 0.0022(13) -0.0004(13)
O14 0.0298(16) 0.0436(18) 0.0438(18) 0.0033(14) -0.0003(13) 0.0005(14)
O16 0.0432(18) 0.051(2) 0.0345(17) -0.0022(15) -0.0005(14) -0.0024(15)
O6 0.0434(19) 0.049(2) 0.0397(18) -0.0021(15) 0.0008(15) -0.0012(15)
O1 0.0426(18) 0.052(2) 0.0319(17) -0.0077(14) -0.0019(14) 0.0099(15)
O19 0.0469(19) 0.0444(19) 0.0413(18) -0.0016(15) 0.0057(15) 0.0000(15)
O17 0.0411(18) 0.053(2) 0.0365(17) -0.0055(15) -0.0042(14) -0.0043(15)
O15 0.0404(18) 0.0461(19) 0.050(2) 0.0032(16) 0.0034(15) 0.0040(15)
O3 0.0427(18) 0.0425(18) 0.0438(19) -0.0066(15) -0.0013(15) -0.0096(15)
O18 0.0425(18) 0.0448(19) 0.0349(17) -0.0025(14) 0.0035(14) 0.0006(14)
O2 0.0480(19) 0.0368(18) 0.0435(18) -0.0044(14) 0.0066(15) -0.0011(14)
O7 0.051(2) 0.069(2) 0.0330(18) -0.0024(17) 0.0013(15) 0.0014(18)
O8 0.049(2) 0.0438(19) 0.0443(19) -0.0054(15) -0.0009(16) 0.0072(15)
O4 0.0343(17) 0.052(2) 0.0350(17) -0.0056(14) -0.0020(13) -0.0059(14)
C1 0.039(2) 0.046(3) 0.038(3) -0.006(2) 0.003(2) -0.002(2)
O9 0.061(2) 0.060(2) 0.053(2) -0.0045(19) 0.0031(18) 0.0195(19)
C2 0.035(2) 0.046(3) 0.042(3) -0.006(2) 0.001(2) 0.000(2)
C3 0.049(3) 0.060(3) 0.035(3) -0.010(2) 0.003(2) -0.003(2)
C11 0.055(3) 0.037(3) 0.036(2) -0.002(2) -0.001(2) 0.002(2)
C4 0.055(3) 0.055(3) 0.045(3) -0.010(2) 0.006(2) 0.002(2)
C47 0.070(4) 0.043(3) 0.046(3) -0.005(2) -0.015(3) 0.011(3)
C41 0.045(3) 0.056(3) 0.050(3) 0.008(2) 0.011(2) 0.010(2)
C31 0.037(2) 0.042(3) 0.040(3) -0.007(2) -0.003(2) 0.001(2)
C21 0.046(3) 0.048(3) 0.042(3) -0.008(2) 0.007(2) -0.009(2)
C6 0.041(3) 0.047(3) 0.045(3) -0.008(2) -0.001(2) 0.007(2)
C35 0.045(3) 0.062(3) 0.038(3) -0.016(2) -0.002(2) 0.004(2)
C36 0.039(3) 0.052(3) 0.040(3) -0.006(2) -0.002(2) 0.007(2)
C25 0.056(3) 0.071(4) 0.060(4) -0.004(3) -0.004(3) -0.027(3)
C12 0.060(3) 0.043(3) 0.040(3) -0.005(2) 0.003(2) 0.002(2)
C5 0.054(3) 0.046(3) 0.045(3) -0.010(2) 0.006(2) 0.004(2)
C15 0.089(5) 0.041(3) 0.058(3) -0.001(3) 0.010(3) -0.004(3)
C34 0.043(3) 0.071(4) 0.048(3) -0.020(3) -0.006(2) 0.004(3)
C13 0.081(4) 0.045(3) 0.052(3) -0.009(3) 0.009(3) 0.009(3)
C7 0.079(4) 0.064(4) 0.048(3) -0.022(3) 0.004(3) 0.000(3)
C33 0.037(3) 0.066(3) 0.056(3) -0.013(3) -0.006(2) -0.005(2)
C24 0.067(4) 0.072(4) 0.060(4) -0.008(3) 0.003(3) -0.029(3)
C37 0.090(3) 0.192(6) 0.100(3) -0.065(4) -0.041(3) 0.008(4)
C42 0.067(4) 0.103(6) 0.058(4) 0.005(4) 0.013(3) 0.016(4)
C46 0.050(4) 0.100(5) 0.085(5) 0.010(4) 0.012(3) -0.001(4)
C14 0.100(5) 0.042(3) 0.052(3) -0.001(3) 0.013(3) 0.006(3)
C23 0.079(4) 0.054(3) 0.056(3) -0.003(3) 0.002(3) -0.029(3)
C27 0.172(7) 0.180(7) 0.226(9) 0.005(6) -0.017(6) -0.136(6)
C52 0.097(6) 0.054(4) 0.110(6) 0.010(4) -0.011(5) 0.002(4)
C43 0.102(6) 0.132(7) 0.052(4) 0.016(4) 0.034(4) 0.030(6)
C40 0.090(3) 0.192(6) 0.100(3) -0.065(4) -0.041(3) 0.008(4)
C17 0.247(8) 0.050(2) 0.156(6) 0.004(3) 0.060(6) 0.028(4)
C51 0.165(12) 0.052(5) 0.171(11) 0.018(6) -0.034(9) 0.003(6)
C48 0.070(5) 0.079(5) 0.124(7) -0.002(5) 0.003(5) 0.019(4)
O20B 0.068(9) 0.149(15) 0.077(9) -0.010(9) 0.010(7) 0.011(9)
C29 0.172(7) 0.180(7) 0.226(9) 0.005(6) -0.017(6) -0.136(6)
C44 0.100(7) 0.128(8) 0.099(7) 0.021(6) 0.059(6) 0.004(6)
C45 0.057(4) 0.138(8) 0.123(8) 0.010(7) 0.039(5) -0.004(5)
S3 0.0609(8) 0.0417(7) 0.0414(7) -0.0024(5) 0.0045(6) -0.0091(6)
S4 0.0356(6) 0.0632(8) 0.0466(7) -0.0091(6) 0.0009(5) -0.0075(6)
O13 0.0360(19) 0.085(3) 0.064(2) -0.011(2) -0.0006(18) -0.0095(19)
O12 0.0387(18) 0.057(2) 0.051(2) -0.0115(17) 0.0017(16) -0.0023(16)
O10 0.058(2) 0.0431(19) 0.0406(19) -0.0060(15) 0.0046(16) -0.0069(16)
O11 0.080(3) 0.050(2) 0.054(2) 0.0033(18) 0.010(2) -0.011(2)
C32 0.039(3) 0.053(3) 0.044(3) -0.006(2) -0.004(2) -0.004(2)
C16 0.065(3) 0.040(3) 0.042(3) -0.004(2) 0.005(2) -0.003(2)
C26 0.050(3) 0.058(3) 0.046(3) -0.013(2) 0.005(2) -0.017(3)
C22 0.056(3) 0.052(3) 0.045(3) -0.005(2) 0.007(2) -0.014(2)
C49 0.105(7) 0.088(7) 0.197(13) -0.018(7) -0.020(8) 0.052(6)
C18 0.247(8) 0.050(2) 0.156(6) 0.004(3) 0.060(6) 0.028(4)
C39 0.090(3) 0.192(6) 0.100(3) -0.065(4) -0.041(3) 0.008(4)
C19 0.247(8) 0.050(2) 0.156(6) 0.004(3) 0.060(6) 0.028(4)
C38 0.090(3) 0.192(6) 0.100(3) -0.065(4) -0.041(3) 0.008(4)
C50 0.141(10) 0.074(7) 0.211(14) -0.021(8) -0.044(10) 0.049(7)
C30 0.172(7) 0.180(7) 0.226(9) 0.005(6) -0.017(6) -0.136(6)
C53 0.128(10) 0.217(16) 0.183(14) -0.055(12) 0.000(9) 0.087(11)
C20 0.247(8) 0.050(2) 0.156(6) 0.004(3) 0.060(6) 0.028(4)
C28 0.172(7) 0.180(7) 0.226(9) 0.005(6) -0.017(6) -0.136(6)
O20A 0.069(6) 0.130(9) 0.103(7) -0.033(7) -0.016(5) 0.034(6)

loop_
_atom_type_symbol
_atom_type_description
_atom_type_scat_dispersion_real
_atom_type_scat_dispersion_imag
_atom_type_scat_source
C C 0.0033 0.0016 'International Tables Vol C Tables 4.2.6.8 and 6.1.1.4'
H H 0.0000 0.0000 'International Tables Vol C Tables 4.2.6.8 and 6.1.1.4'
O O 0.0106 0.0060 'International Tables Vol C Tables 4.2.6.8 and 6.1.1.4'
Na Na 0.0362 0.0249 'International Tables Vol C Tables 4.2.6.8 and 6.1.1.4'
P P 0.1023 0.0942 'International Tables Vol C Tables 4.2.6.8 and 6.1.1.4'
S S 0.1246 0.1234 'International Tables Vol C Tables 4.2.6.8 and 6.1.1.4'
Co Co 0.3494 0.9721 'International Tables Vol C Tables 4.2.6.8 and 6.1.1.4'

loop_
_geom_angle_atom_site_label_1
_geom_angle_atom_site_label_2
_geom_angle_atom_site_label_3
_geom_angle
_geom_angle_site_symmetry_1
_geom_angle_site_symmetry_3
O14 Co1 O4 166.84(14) . .
O14 Co1 O6 90.60(13) . .
O4 Co1 O6 88.36(13) . .
O14 Co1 O14 74.89(14) . 3_655
O4 Co1 O14 92.13(13) . 3_655
O6 Co1 O14 94.92(13) . 3_655
O14 Co1 O5 99.27(13) . .
O4 Co1 O5 85.10(13) . .
O6 Co1 O5 162.99(13) . .
O14 Co1 O5 100.99(12) 3_655 .
O14 Co1 O1 104.78(13) . .
O4 Co1 O1 88.21(14) . .
O6 Co1 O1 85.46(13) . .
O14 Co1 O1 179.50(14) 3_655 .
O5 Co1 O1 78.67(12) . .
O2 Co3 O17 94.57(14) . .
O2 Co3 O18 161.24(14) . .
O17 Co3 O18 100.19(14) . .
O2 Co3 O10 92.40(14) . .
O17 Co3 O10 84.60(14) . .
O18 Co3 O10 100.41(14) . .
O2 Co3 O3 87.17(14) . .
O17 Co3 O3 170.46(14) . .
O18 Co3 O3 80.20(13) . .
O10 Co3 O3 85.96(14) . .
O2 Co3 O5 84.38(13) . .
O17 Co3 O5 102.64(13) . .
O18 Co3 O5 81.16(12) . .
O10 Co3 O5 172.26(13) . .
O3 Co3 O5 86.85(13) . .
O2 Co3 Co4 112.67(10) . .
O17 Co3 Co4 138.39(11) . .
O18 Co3 Co4 48.69(9) . .
O10 Co3 Co4 122.96(11) . .
O3 Co3 Co4 47.91(10) . .
O5 Co3 Co4 52.72(8) . .
O2 Co3 Na1 120.81(11) . 26_565
O17 Co3 Na1 45.22(10) . 26_565
O18 Co3 Na1 77.94(10) . 26_565
O10 Co3 Na1 51.55(10) . 26_565
O3 Co3 Na1 126.36(10) . 26_565
O5 Co3 Na1 135.95(9) . 26_565
Co4 Co3 Na1 126.10(5) . 26_565
O19 Co4 O4 98.49(14) . .
O19 Co4 O12 87.65(15) . .
O4 Co4 O12 89.71(13) . .
O19 Co4 O3 173.28(14) . .
O4 Co4 O3 86.91(14) . .
O12 Co4 O3 88.39(14) . .
O19 Co4 O18 96.50(13) . .
O4 Co4 O18 156.62(14) . .
O12 Co4 O18 108.78(14) . .
O3 Co4 O18 79.65(13) . .
O19 Co4 O5 98.66(13) . .
O4 Co4 O5 81.13(12) . .
O12 Co4 O5 169.53(13) . .
O3 Co4 O5 86.07(12) . .
O18 Co4 O5 78.95(12) . .
O19 Co4 Co3 131.74(11) . .
O4 Co4 Co3 109.91(10) . .
O12 Co4 Co3 129.17(11) . .
O3 Co4 Co3 48.63(9) . .
O18 Co4 Co3 47.25(9) . .
O5 Co4 Co3 51.05(8) . .
O15 Co2 O16 89.08(14) . .
O15 Co2 O1 88.51(15) . .
O16 Co2 O1 172.16(14) . .
O15 Co2 O8 84.54(14) . .
O16 Co2 O8 94.77(14) . .
O1 Co2 O8 92.43(13) . .
O15 Co2 O2 168.81(14) . .
O16 Co2 O2 96.28(14) . .
O1 Co2 O2 87.41(14) . .
O8 Co2 O2 85.23(14) . .
O15 Co2 O5 106.95(13) . .
O16 Co2 O5 94.26(13) . .
O1 Co2 O5 79.33(12) . .
O8 Co2 O5 165.49(14) . .
O2 Co2 O5 82.51(12) . .
O15 Co2 Na1 49.61(11) . .
O16 Co2 Na1 39.48(10) . .
O1 Co2 Na1 137.68(11) . .
O8 Co2 Na1 89.55(11) . .
O2 Co2 Na1 134.85(10) . .
O5 Co2 Na1 104.60(9) . .
O15 P1 O19 109.7(2) . 3_655
O15 P1 O14 111.7(2) . .
O19 P1 O14 110.4(2) 3_655 .
O15 P1 C41 109.6(2) . .
O19 P1 C41 108.9(2) 3_655 .
O14 P1 C41 106.5(2) . .
O15 P1 Na1 61.39(15) . .
O19 P1 Na1 48.95(14) 3_655 .
O14 P1 Na1 135.25(14) . .
C41 P1 Na1 117.57(19) . .
O7 S1 O6 115.6(2) . .
O7 S1 C2 107.3(2) . .
O6 S1 C2 109.3(2) . .
O7 S1 C36 107.0(2) . .
O6 S1 C36 109.1(2) . .
C2 S1 C36 108.3(2) . .
O17 P2 O16 112.1(2) . .
O17 P2 O18 110.67(19) . 20_656
O16 P2 O18 109.7(2) . 20_656
O17 P2 C47 109.5(3) . .
O16 P2 C47 108.1(2) . .
O18 P2 C47 106.6(2) 20_656 .
O9 S2 O8 115.9(2) . .
O9 S2 C12 107.2(3) . .
O8 S2 C12 108.6(2) . .
O9 S2 C6 107.0(2) . .
O8 S2 C6 109.2(2) . .
C12 S2 C6 108.8(3) . .
O20A Na1 O16 98.0(4) . .
O20A Na1 O20B 28.9(5) . .
O16 Na1 O20B 125.5(5) . .
O20A Na1 O19 107.2(3) . 3_655
O16 Na1 O19 104.30(15) . 3_655
O20B Na1 O19 104.2(4) . 3_655
O20A Na1 O17 154.9(3) . 20_656
O16 Na1 O17 97.39(15) . 20_656
O20B Na1 O17 129.0(5) . 20_656
O19 Na1 O17 87.98(14) 3_655 20_656
O20A Na1 O10 89.8(3) . 20_656
O16 Na1 O10 98.47(14) . 20_656
O20B Na1 O10 78.3(4) . 20_656
O19 Na1 O10 149.07(15) 3_655 20_656
O17 Na1 O10 68.34(13) 20_656 20_656
O20A Na1 O15 67.7(3) . .
O16 Na1 O15 69.35(12) . .
O20B Na1 O15 88.2(4) . .
O19 Na1 O15 58.37(12) 3_655 .
O17 Na1 O15 136.75(14) 20_656 .
O10 Na1 O15 151.69(14) 20_656 .
O20A Na1 P1 85.4(3) . .
O16 Na1 P1 88.91(11) . .
O20B Na1 P1 94.4(4) . .
O19 Na1 P1 29.06(9) 3_655 .
O17 Na1 P1 114.62(11) 20_656 .
O10 Na1 P1 171.72(13) 20_656 .
O15 Na1 P1 29.56(8) . .
O20A Na1 Co3 127.2(3) . 20_656
O16 Na1 Co3 80.37(10) . 20_656
O20B Na1 Co3 117.6(4) . 20_656
O19 Na1 Co3 124.49(12) 3_655 20_656
O17 Na1 Co3 37.49(9) 20_656 20_656
O10 Na1 Co3 39.76(8) 20_656 20_656
O15 Na1 Co3 148.44(11) . 20_656
P1 Na1 Co3 146.60(8) . 20_656
O20A Na1 Co2 81.6(3) . .
O16 Na1 Co2 33.93(9) . .
O20B Na1 Co2 109.6(5) . .
O19 Na1 Co2 81.12(10) 3_655 .
O17 Na1 Co2 121.28(12) 20_656 .
O10 Na1 Co2 127.80(11) 20_656 .
O15 Na1 Co2 35.42(8) . .
P1 Na1 Co2 58.15(5) . .
Co3 Na1 Co2 113.94(7) 20_656 .
Co1 O5 Co2 89.80(12) . .
Co1 O5 Co3 145.50(16) . .
Co2 O5 Co3 87.29(12) . .
Co1 O5 Co4 87.12(11) . .
Co2 O5 Co4 145.18(16) . .
Co3 O5 Co4 76.23(10) . .
P1 O14 Co1 125.9(2) . .
P1 O14 Co1 125.9(2) . 3_655
Co1 O14 Co1 105.00(14) . 3_655
P2 O16 Co2 126.0(2) . .
P2 O16 Na1 127.4(2) . .
Co2 O16 Na1 106.58(15) . .
S1 O6 Co1 121.4(2) . .
C1 O1 Co2 129.6(3) . .
C1 O1 Co1 133.9(3) . .
Co2 O1 Co1 92.33(13) . .
P1 O19 Co4 125.3(2) 3_655 .
P1 O19 Na1 102.00(19) 3_655 3_655
Co4 O19 Na1 132.72(17) . 3_655
P2 O17 Co3 126.0(2) . .
P2 O17 Na1 134.2(2) . 26_565
Co3 O17 Na1 97.29(14) . 26_565
P1 O15 Co2 129.2(2) . .
P1 O15 Na1 89.05(17) . .
Co2 O15 Na1 94.97(14) . .
C21 O3 Co4 130.0(3) . .
C21 O3 Co3 132.2(3) . .
Co4 O3 Co3 83.46(12) . .
P2 O18 Co3 142.7(2) 26_565 .
P2 O18 Co4 131.5(2) 26_565 .
Co3 O18 Co4 84.06(12) . .
C11 O2 Co3 130.9(3) . .
C11 O2 Co2 134.1(3) . .
Co3 O2 Co2 94.54(13) . .
S2 O8 Co2 119.6(2) . .
C31 O4 Co4 131.5(3) . .
C31 O4 Co1 133.6(3) . .
Co4 O4 Co1 94.84(13) . .
O1 C1 C2 122.2(5) . .
O1 C1 C6 123.5(5) . .
C2 C1 C6 114.3(4) . .
C3 C2 C1 122.4(5) . .
C3 C2 S1 115.1(4) . .
C1 C2 S1 122.4(4) . .
C4 C3 C2 122.7(5) . .
C4 C3 H19 118.7 . .
C2 C3 H19 118.7 . .
O2 C11 C12 122.9(5) . .
O2 C11 C16 123.7(5) . .
C12 C11 C16 113.3(5) . .
C5 C4 C3 116.2(5) . .
C5 C4 C7 121.4(5) . .
C3 C4 C7 122.3(5) . .
C52 C47 C48 117.9(6) . .
C52 C47 P2 123.9(5) . .
C48 C47 P2 118.2(5) . .
C46 C41 C42 118.4(6) . .
C46 C41 P1 120.8(5) . .
C42 C41 P1 120.8(5) . .
O4 C31 C36 122.4(4) . .
O4 C31 C32 123.1(4) . .
C36 C31 C32 114.4(4) . .
O3 C21 C22 123.1(5) . .
O3 C21 C26 122.6(5) . .
C22 C21 C26 114.3(5) . .
C5 C6 C1 121.7(5) . .
C5 C6 S2 113.7(4) . .
C1 C6 S2 124.4(4) . .
C36 C35 C34 122.3(5) . .
C36 C35 H27 118.8 . .
C34 C35 H27 118.8 . .
C35 C36 C31 122.3(5) . .
C35 C36 S1 114.0(4) . .
C31 C36 S1 123.7(4) . .
C24 C25 C26 122.2(6) . .
C24 C25 H29 118.9 . .
C26 C25 H29 118.9 . .
C13 C12 C11 123.3(5) . .
C13 C12 S2 115.0(4) . .
C11 C12 S2 121.6(4) . .
C4 C5 C6 122.7(5) . .
C4 C5 H31 118.7 . .
C6 C5 H31 118.7 . .
C14 C15 C16 123.2(6) . .
C14 C15 H33 118.4 . .
C16 C15 H33 118.4 . .
C33 C34 C35 115.8(5) . .
C33 C34 C37 121.5(6) . .
C35 C34 C37 122.7(6) . .
C14 C13 C12 122.9(6) . .
C14 C13 H35 118.6 . .
C12 C13 H35 118.6 . .
C10B C7 C9A 129.3(12) . .
C10B C7 C4 115.1(8) . .
C9A C7 C4 114.4(10) . .
C10B C7 C8A 46.2(10) . .
C9A C7 C8A 124.2(14) . .
C4 C7 C8A 107.7(10) . .
C10B C7 C9B 111.1(10) . .
C9A C7 C9B 41.0(10) . .
C4 C7 C9B 107.9(7) . .
C8A C7 C9B 143.9(11) . .
C10B C7 C8B 111.0(9) . .
C9A C7 C8B 63.3(11) . .
C4 C7 C8B 107.1(7) . .
C8A C7 C8B 70.7(11) . .
C9B C7 C8B 104.0(9) . .
C10B C7 C10A 44.2(10) . .
C9A C7 C10A 107.2(13) . .
C4 C7 C10A 109.8(10) . .
C8A C7 C10A 90.3(13) . .
C9B C7 C10A 72.2(11) . .
C8B C7 C10A 142.2(11) . .
C34 C33 C32 123.4(5) . .
C34 C33 H37 118.3 . .
C32 C33 H37 118.3 . .
C23 C24 C25 116.6(6) . .
C23 C24 C27 122.0(10) . .
C25 C24 C27 121.4(10) . .
C38 C37 C40 116.5(10) . .
C38 C37 C34 116.8(8) . .
C40 C37 C34 112.5(8) . .
C38 C37 C39 101.0(9) . .
C40 C37 C39 101.1(9) . .
C34 C37 C39 106.2(9) . .
C41 C42 C43 120.4(7) . .
C41 C42 H40 119.8 . .
C43 C42 H40 119.8 . .
C41 C46 C45 121.5(8) . .
C41 C46 H41 119.2 . .
C45 C46 H41 119.2 . .
C13 C14 C15 115.4(5) . .
C13 C14 C17 123.5(8) . .
C15 C14 C17 121.1(8) . .
C24 C23 C22 122.0(6) . .
C24 C23 H43 119.0 . .
C22 C23 H43 119.0 . .
C28 C27 C30 112.3(14) . .
C28 C27 C24 116.0(14) . .
C30 C27 C24 113.2(12) . .
C28 C27 C29 105.8(14) . .
C30 C27 C29 99.9(14) . .
C24 C27 C29 108.1(13) . .
C47 C52 C51 120.4(9) . .
C47 C52 H45 119.8 . .
C51 C52 H45 119.8 . .
C44 C43 C42 120.4(8) . .
C44 C43 H47 119.8 . .
C42 C43 H47 119.8 . .
C37 C40 H48A 109.5 . .
C37 C40 H48B 109.5 . .
H48A C40 H48B 109.5 . .
C37 C40 H48C 109.5 . .
H48A C40 H48C 109.5 . .
H48B C40 H48C 109.5 . .
C20 C17 C18 111.7(12) . .
C20 C17 C14 115.2(10) . .
C18 C17 C14 111.7(10) . .
C20 C17 C19 108.0(12) . .
C18 C17 C19 103.4(11) . .
C14 C17 C19 105.9(11) . .
C50 C51 C52 120.2(11) . .
C50 C51 H50 119.9 . .
C52 C51 H50 119.9 . .
C49 C48 C47 119.7(9) . .
C49 C48 H52 120.2 . .
C47 C48 H52 120.2 . .
O20A O20B C53 44.1(9) . .
O20A O20B Na1 73.7(9) . .
C53 O20B Na1 110.7(10) . .
C7 C8B C9A 55.9(10) . .
C7 C8B C8A 54.0(9) . .
C9A C8B C8A 103.6(14) . .
C10A C10B C8A 143(2) . .
C10A C10B C7 72.8(15) . .
C8A C10B C7 70.2(15) . .
C27 C29 H64A 109.5 . .
C27 C29 H64B 109.5 . .
H64A C29 H64B 109.5 . .
C27 C29 H64C 109.5 . .
H64A C29 H64C 109.5 . .
H64B C29 H64C 109.5 . .
C43 C44 C45 120.2(7) . .
C43 C44 H72 119.9 . .
C45 C44 H72 119.9 . .
C44 C45 C46 119.0(8) . .
C44 C45 H88 120.5 . .
C46 C45 H88 120.5 . .
O11 S3 O10 115.7(2) . .
O11 S3 C22 107.7(3) . .
O10 S3 C22 108.1(2) . .
O11 S3 C16 107.6(3) . .
O10 S3 C16 109.4(2) . .
C22 S3 C16 108.2(3) . .
O13 S4 O12 116.1(2) . .
O13 S4 C26 108.2(3) . .
O12 S4 C26 107.5(2) . .
O13 S4 C32 107.2(2) . .
O12 S4 C32 110.5(2) . .
C26 S4 C32 106.9(3) . .
S4 O12 Co4 119.8(2) . .
S3 O10 Co3 118.7(2) . .
S3 O10 Na1 151.0(2) . 26_565
Co3 O10 Na1 88.70(13) . 26_565
C33 C32 C31 121.5(5) . .
C33 C32 S4 114.2(4) . .
C31 C32 S4 124.3(4) . .
C15 C16 C11 121.4(5) . .
C15 C16 S3 113.4(4) . .
C11 C16 S3 125.1(4) . .
C25 C26 C21 122.3(6) . .
C25 C26 S4 115.5(5) . .
C21 C26 S4 122.0(4) . .
C23 C22 C21 122.7(6) . .
C23 C22 S3 116.5(5) . .
C21 C22 S3 120.7(4) . .
C50 C49 C48 121.4(11) . .
C50 C49 H12 119.3 . .
C48 C49 H12 119.3 . .
C17 C18 H13A 109.5 . .
C17 C18 H13B 109.5 . .
H13A C18 H13B 109.5 . .
C17 C18 H13C 109.5 . .
H13A C18 H13C 109.5 . .
H13B C18 H13C 109.5 . .
C37 C39 H14A 109.5 . .
C37 C39 H14B 109.5 . .
H14A C39 H14B 109.5 . .
C37 C39 H14C 109.5 . .
H14A C39 H14C 109.5 . .
H14B C39 H14C 109.5 . .
C17 C19 H15A 109.5 . .
C17 C19 H15B 109.5 . .
H15A C19 H15B 109.5 . .
C17 C19 H15C 109.5 . .
H15A C19 H15C 109.5 . .
H15B C19 H15C 109.5 . .
C37 C38 H32A 109.5 . .
C37 C38 H32B 109.5 . .
H32A C38 H32B 109.5 . .
C37 C38 H32C 109.5 . .
H32A C38 H32C 109.5 . .
H32B C38 H32C 109.5 . .
C49 C50 C51 120.3(9) . .
C49 C50 H17 119.8 . .
C51 C50 H17 119.8 . .
C27 C30 H51A 109.5 . .
C27 C30 H51B 109.5 . .
H51A C30 H51B 109.5 . .
C27 C30 H51C 109.5 . .
H51A C30 H51C 109.5 . .
H51B C30 H51C 109.5 . .
C9A C9B C7 65.5(16) . .
C9A C9B C10A 112.2(19) . .
C7 C9B C10A 54.2(9) . .
O20A C53 O20B 38.6(8) . .
C17 C20 H4A 109.5 . .
C17 C20 H4B 109.5 . .
H4A C20 H4B 109.5 . .
C17 C20 H4C 109.5 . .
H4A C20 H4C 109.5 . .
H4B C20 H4C 109.5 . .
C27 C28 H6A 109.5 . .
C27 C28 H6B 109.5 . .
H6A C28 H6B 109.5 . .
C27 C28 H6C 109.5 . .
H6A C28 H6C 109.5 . .
H6B C28 H6C 109.5 . .
C10B C8A C7 63.6(15) . .
C10B C8A C8B 112.4(19) . .
C7 C8A C8B 55.2(9) . .
C10B C10A C7 63.0(14) . .
C10B C10A C9B 111.0(19) . .
C7 C10A C9B 53.7(9) . .
C9B C9A C7 73.5(17) . .
C9B C9A C8B 134(2) . .
C7 C9A C8B 60.9(11) . .
O20B O20A C53 97.3(13) . .
O20B O20A Na1 77.4(9) . .
C53 O20A Na1 146.1(10) . .

loop_
_geom_bond_atom_site_label_1
_geom_bond_atom_site_label_2
_geom_bond_distance
_geom_bond_site_symmetry_2
Co1 O14 2.061(3) .
Co1 O4 2.069(3) .
Co1 O6 2.079(3) .
Co1 O14 2.119(3) 3_655
Co1 O5 2.124(3) .
Co1 O1 2.169(3) .
Co3 O2 2.022(3) .
Co3 O17 2.025(3) .
Co3 O18 2.062(3) .
Co3 O10 2.111(4) .
Co3 O3 2.110(3) .
Co3 O5 2.237(3) .
Co3 Co4 2.7931(9) .
Co3 Na1 3.300(2) 26_565
Co4 O19 1.981(4) .
Co4 O4 2.064(3) .
Co4 O12 2.080(4) .
Co4 O3 2.086(4) .
Co4 O18 2.110(3) .
Co4 O5 2.288(3) .
Co2 O15 2.041(4) .
Co2 O16 2.044(3) .
Co2 O1 2.062(3) .
Co2 O8 2.090(3) .
Co2 O2 2.144(3) .
Co2 O5 2.199(3) .
Co2 Na1 3.509(2) .
P1 O15 1.507(4) .
P1 O19 1.517(4) 3_655
P1 O14 1.532(3) .
P1 C41 1.802(5) .
P1 Na1 3.055(2) .
S1 O7 1.428(4) .
S1 O6 1.454(4) .
S1 C2 1.768(5) .
S1 C36 1.776(5) .
P2 O17 1.517(4) .
P2 O16 1.523(4) .
P2 O18 1.530(3) 20_656
P2 C47 1.795(5) .
S2 O9 1.439(4) .
S2 O8 1.450(4) .
S2 C12 1.780(6) .
S2 C6 1.784(5) .
Na1 O20A 2.304(10) .
Na1 O16 2.328(4) .
Na1 O20B 2.342(14) .
Na1 O19 2.355(4) 3_655
Na1 O17 2.361(4) 20_656
Na1 O10 2.585(4) 20_656
Na1 O15 2.682(4) .
Na1 Co3 3.300(2) 20_656
O14 Co1 2.119(3) 3_655
O1 C1 1.303(6) .
O19 P1 1.517(4) 3_655
O19 Na1 2.355(4) 3_655
O17 Na1 2.361(4) 26_565
O3 C21 1.310(6) .
O18 P2 1.530(3) 26_565
O2 C11 1.300(6) .
O4 C31 1.317(6) .
C1 C2 1.415(7) .
C1 C6 1.433(7) .
C2 C3 1.395(7) .
C3 C4 1.391(8) .
C3 H19 0.9500 .
C11 C12 1.409(7) .
C11 C16 1.438(7) .
C4 C5 1.384(8) .
C4 C7 1.538(7) .
C47 C52 1.366(10) .
C47 C48 1.398(10) .
C41 C46 1.374(9) .
C41 C42 1.376(9) .
C31 C36 1.420(7) .
C31 C32 1.422(7) .
C21 C22 1.411(8) .
C21 C26 1.412(8) .
C6 C5 1.403(7) .
C35 C36 1.389(7) .
C35 C34 1.395(8) .
C35 H27 0.9500 .
C25 C24 1.384(10) .
C25 C26 1.400(8) .
C25 H29 0.9500 .
C12 C13 1.394(8) .
C5 H31 0.9500 .
C15 C14 1.396(9) .
C15 C16 1.397(8) .
C15 H33 0.9500 .
C34 C33 1.378(8) .
C34 C37 1.518(9) .
C13 C14 1.372(9) .
C13 H35 0.9500 .
C7 C10B 1.495(18) .
C7 C9A 1.51(2) .
C7 C8A 1.57(3) .
C7 C9B 1.593(17) .
C7 C8B 1.595(16) .
C7 C10A 1.60(2) .
C33 C32 1.392(7) .
C33 H37 0.9500 .
C24 C23 1.383(9) .
C24 C27 1.496(11) .
C37 C38 1.405(14) .
C37 C40 1.457(14) .
C37 C39 1.607(17) .
C42 C43 1.401(10) .
C42 H40 0.9500 .
C46 C45 1.390(11) .
C46 H41 0.9500 .
C14 C17 1.502(11) .
C23 C22 1.396(8) .
C23 H43 0.9500 .
C27 C28 1.39(2) .
C27 C30 1.47(2) .
C27 C29 1.52(2) .
C52 C51 1.414(12) .
C52 H45 0.9500 .
C43 C44 1.349(13) .
C43 H47 0.9500 .
C40 H48A 0.9800 .
C40 H48B 0.9800 .
C40 H48C 0.9800 .
C17 C20 1.427(16) .
C17 C18 1.474(16) .
C17 C19 1.60(2) .
C51 C50 1.344(17) .
C51 H50 0.9500 .
C48 C49 1.395(12) .
C48 H52 0.9500 .
O20B O20A 1.159(19) .
O20B C53 1.84(2) .
C8B C9A 1.63(3) .
C8B C8A 1.83(3) .
C10B C10A 1.17(3) .
C10B C8A 1.20(3) .
C29 H64A 0.9800 .
C29 H64B 0.9800 .
C29 H64C 0.9800 .
C44 C45 1.383(14) .
C44 H72 0.9500 .
C45 H88 0.9500 .
S3 O11 1.437(4) .
S3 O10 1.463(4) .
S3 C22 1.765(6) .
S3 C16 1.771(6) .
S4 O13 1.431(4) .
S4 O12 1.450(4) .
S4 C26 1.761(6) .
S4 C32 1.768(5) .
O10 Na1 2.585(4) 26_565
C49 C50 1.329(17) .
C49 H12 0.9500 .
C18 H13A 0.9800 .
C18 H13B 0.9800 .
C18 H13C 0.9800 .
C39 H14A 0.9800 .
C39 H14B 0.9800 .
C39 H14C 0.9800 .
C19 H15A 0.9800 .
C19 H15B 0.9800 .
C19 H15C 0.9800 .
C38 H32A 0.9800 .
C38 H32B 0.9800 .
C38 H32C 0.9800 .
C50 H17 0.9500 .
C30 H51A 0.9800 .
C30 H51B 0.9800 .
C30 H51C 0.9800 .
C9B C9A 1.09(3) .
C9B C10A 1.88(3) .
C53 O20A 1.294(15) .
C20 H4A 0.9800 .
C20 H4B 0.9800 .
C20 H4C 0.9800 .
C28 H6A 0.9800 .
C28 H6B 0.9800 .
C28 H6C 0.9800 .

loop_
_platon_squeeze_void_nr
_platon_squeeze_void_average_x
_platon_squeeze_void_average_y
_platon_squeeze_void_average_z
_platon_squeeze_void_volume
_platon_squeeze_void_count_electrons
1 0.257 -0.130 0.010 8681.2 510.5
2 0.753 0.120 0.004 8681.3 508.2
3 0.071 0.000 0.250 6.9 0.0
4 0.571 0.000 0.250 6.9 0.0
5 0.429 0.000 0.750 6.9 -0.2
6 0.929 0.000 0.750 6.9 -0.2
7 0.185 0.065 0.125 87.5 8.3
8 0.685 0.065 0.375 87.5 8.1
9 0.815 0.065 0.625 86.0 8.1
10 0.315 0.065 0.875 86.0 8.2
11 0.250 0.179 0.000 6.9 -0.1
12 0.750 0.179 0.500 6.9 -0.2
13 0.500 0.250 0.125 51.1 15.9
14 1.000 0.250 0.375 51.1 16.3
15 0.500 0.250 0.625 51.1 16.0
16 0.000 0.250 0.875 51.1 16.0
17 0.750 0.320 0.000 6.9 -0.1
18 0.250 0.320 0.500 6.9 -0.1
19 0.815 0.435 0.125 87.3 7.9
20 0.315 0.435 0.375 87.3 7.6
21 0.185 0.435 0.625 88.8 7.9
22 0.685 0.435 0.875 88.9 7.7
23 0.429 0.500 0.250 6.9 -0.2
24 0.929 0.500 0.250 6.9 -0.2
25 0.071 0.500 0.750 6.9 0.0
26 0.571 0.500 0.750 6.9 0.0
27 0.315 0.565 0.125 86.0 8.1
28 0.815 0.565 0.375 86.0 8.2
29 0.685 0.565 0.625 87.5 8.3
30 0.185 0.565 0.875 87.5 8.1
31 0.250 0.679 0.000 6.9 -0.2
32 0.750 0.679 0.500 6.9 -0.1
33 0.000 0.750 0.125 51.1 16.0
34 0.500 0.750 0.375 51.1 16.0
35 0.000 0.750 0.625 51.1 15.9
36 0.500 0.750 0.875 51.1 16.3
37 0.750 0.820 0.000 6.9 -0.1
38 0.250 0.820 0.500 6.9 -0.1
39 0.685 0.935 0.125 88.8 7.9
40 0.185 0.935 0.375 88.9 7.7
41 0.315 0.935 0.625 87.3 7.9
42 0.815 0.935 0.875 87.3 7.6
